data_2106469
loop_
_publ_author_name
'le Roy, J.'
'Moreau, J.M.'
'Paccard, D.'
'Parthe, E.'

_publ_section_title
;
 r3 t2 compounds(r = rare earth or Y, t = Rh,Pd,Pt) with the rhombohedral
 Er3 Ni2 structure type
;
_journal_name_full 'Acta Crystallographica B (24,1968-38,1982)'
_journal_page_first 2414
_journal_page_last 2417
_journal_volume 33
_journal_year 1977
_chemical_formula_sum 'Rh2 Sm3'
_space_group_IT_number 148
_symmetry_space_group_name_Hall '-R 3'
_symmetry_space_group_name_H-M 'R -3 :H'
_cell_angle_alpha 90
_cell_angle_beta 90
_cell_angle_gamma 120
_cell_formula_units_Z 9
_cell_length_a 8.701
_cell_length_b 8.701
_cell_length_c 16.526
_cell_volume 1083.519
_citation_journal_id_ASTM ACBCAR
_cod_data_source_file leRoy_ACBCAR_1977_585.cif
_cod_data_source_block Rh2Sm3
_cod_database_code 2106469

loop_
_symmetry_equiv_pos_as_xyz
x,y,z
-y,x-y,z
-x+y,-x,z
-x,-y,-z
y,-x+y,-z
x-y,x,-z
x+2/3,y+1/3,z+1/3
-y+2/3,x-y+1/3,z+1/3
-x+y+2/3,-x+1/3,z+1/3
-x+2/3,-y+1/3,-z+1/3
y+2/3,-x+y+1/3,-z+1/3
x-y+2/3,x+1/3,-z+1/3
x+1/3,y+2/3,z+2/3
-y+1/3,x-y+2/3,z+2/3
-x+y+1/3,-x+2/3,z+2/3
-x+1/3,-y+2/3,-z+2/3
y+1/3,-x+y+2/3,-z+2/3
x-y+1/3,x+2/3,-z+2/3

loop_
_atom_site_label
_atom_site_type_symbol
_atom_site_fract_x
_atom_site_fract_y
_atom_site_fract_z
_atom_site_occupancy
_atom_site_U_iso_or_equiv
Sm3 Sm 0.2417 0.9861 0.0924 1 0.0
Sm2 Sm 0 0 0.2962 1 0.0
Rh1 Rh 0.594 0.9802 0.0695 1 0.0
Sm1 Sm 0 0 0.5 1 0.0
